data_4350027
loop_
_publ_author_name
'Liu, Zhanning'
'Jiang, Xingxing'
'Wang, Chiming'
'Liu, Chenxi'
'Lin, Zheshuai'
'Deng, Jinxia'
'Chen, Jun'
'Xing, Xianran'

_publ_section_title
;
 Near-zero thermal expansion coordinated with geometric flexibility and
 \p&#x22EF;\p interaction in anisotropic [Zn8(SiO4)(m-BDC)6]n
;
_journal_issue 7
_journal_name_full 'Inorganic Chemistry Frontiers'
_journal_page_first 1675
_journal_paper_doi 10.1039/C9QI00354A
_journal_volume 6
_journal_year 2019
_chemical_formula_moiety '0.5(C96 H48 O56 Si2 Zn16)'
_chemical_formula_sum 'C48 H24 O28 Si Zn8'
_chemical_formula_weight 1599.72
_space_group_crystal_system tetragonal
_space_group_IT_number 86
_space_group_name_Hall '-P 4bc'
_space_group_name_H-M_alt 'P 42/n :2'
_atom_sites_solution_hydrogens geom
_audit_creation_date 2018-03-06
_audit_creation_method
;
Olex2 1.2
(compiled 2017.03.28 svn.r3405 for OlexSys, GUI svn.r5335)
;
_audit_update_record
;
2018-03-06 deposited with the CCDC.	2019-05-13 downloaded from the CCDC.
;
_cell_angle_alpha 90
_cell_angle_beta 90
_cell_angle_gamma 90
_cell_formula_units_Z 2
_cell_length_a 13.69968(18)
_cell_length_b 13.69968(18)
_cell_length_c 15.0187(3)
_cell_measurement_reflns_used 2805
_cell_measurement_temperature 299(2)
_cell_measurement_theta_max 67.2730
_cell_measurement_theta_min 3.2050
_cell_volume 2818.73(8)
_computing_molecular_graphics 'Olex2 (Dolomanov et al., 2009)'
_computing_publication_material 'Olex2 (Dolomanov et al., 2009)'
_computing_structure_refinement 'ShelXL (Sheldrick, 2015)'
_diffrn_ambient_temperature 299(2)
_diffrn_measured_fraction_theta_full 0.984
_diffrn_measured_fraction_theta_max 0.984
_diffrn_measurement_device_type 'Xcalibur, Eos, Gemini'
_diffrn_radiation_type CuK\a
_diffrn_radiation_wavelength 1.54184
_diffrn_reflns_av_R_equivalents 0.0166
_diffrn_reflns_av_unetI/netI 0.0216
_diffrn_reflns_Laue_measured_fraction_full 0.984
_diffrn_reflns_Laue_measured_fraction_max 0.984
_diffrn_reflns_limit_h_max 15
_diffrn_reflns_limit_h_min -10
_diffrn_reflns_limit_k_max 16
_diffrn_reflns_limit_k_min -15
_diffrn_reflns_limit_l_max 9
_diffrn_reflns_limit_l_min -17
_diffrn_reflns_number 4698
_diffrn_reflns_point_group_measured_fraction_full 0.984
_diffrn_reflns_point_group_measured_fraction_max 0.984
_diffrn_reflns_theta_full 67.189
_diffrn_reflns_theta_max 67.189
_diffrn_reflns_theta_min 4.368
_exptl_absorpt_coefficient_mu 4.692
_exptl_absorpt_correction_T_max 0.45
_exptl_absorpt_correction_T_min 0.391
_exptl_absorpt_correction_type multi-scan
_exptl_crystal_colour colorless
_exptl_crystal_density_diffrn 1.885
_exptl_crystal_density_method 'not measured'
_exptl_crystal_description bulk
_exptl_crystal_F_000 1580
_exptl_crystal_size_max 0.2
_exptl_crystal_size_mid 0.2
_exptl_crystal_size_min 0.2
_refine_diff_density_max 0.489
_refine_diff_density_min -0.427
_refine_diff_density_rms 0.082
_refine_ls_extinction_method none
_refine_ls_goodness_of_fit_ref 1.172
_refine_ls_hydrogen_treatment constr
_refine_ls_matrix_type full
_refine_ls_number_parameters 193
_refine_ls_number_reflns 2491
_refine_ls_number_restraints 0
_refine_ls_restrained_S_all 1.172
_refine_ls_R_factor_all 0.0343
_refine_ls_R_factor_gt 0.0322
_refine_ls_shift/su_max 0.001
_refine_ls_shift/su_mean 0.000
_refine_ls_structure_factor_coef Fsqd
_refine_ls_weighting_details 'w=1/[\s^2^(Fo^2^)+(0.0374P)^2^+3.9070P] where P=(Fo^2^+2Fc^2^)/3'
_refine_ls_weighting_scheme calc
_refine_ls_wR_factor_gt 0.0827
_refine_ls_wR_factor_ref 0.0840
_reflns_Friedel_coverage 0.000
_reflns_number_gt 2378
_reflns_number_total 2491
_reflns_threshold_expression 'I > 2\s(I)'
_cod_data_source_file c9qi00354a2.cif
_cod_data_source_block 300k_sq_sq
_cod_original_cell_volume 2818.73(9)
_cod_original_sg_symbol_H-M 'P 42/n'
_cod_database_code 4350027
_shelx_shelxl_version_number 2016/6
_shelx_space_group_comment
;
The symmetry employed for this shelxl refinement is uniquely defined
by the following loop, which should always be used as a source of
symmetry information in preference to the above space-group names.
They are only intended as comments.
;
_olex2_refinement_description
;
1. Fixed Uiso
 At 1.2 times of:
  All C(H) groups
2.a Aromatic/amide H refined with riding coordinates:
 C11(H11), C4(H4), C1AA(H1AA), C0AA(H0AA), C3AA(H3AA), C4AA(H4AA), C5AA(H5AA)
;
_olex2_submission_special_instructions 'No special instructions were received'

loop_
_space_group_symop_operation_xyz
'x, y, z'
'-y, x+1/2, z+1/2'
'-x+1/2, -y+1/2, z'
'y+1/2, -x, z+1/2'
'-x, -y, -z'
'y, -x-1/2, -z-1/2'
'x-1/2, y-1/2, -z'
'-y-1/2, x, -z-1/2'

loop_
_atom_site_label
_atom_site_type_symbol
_atom_site_fract_x
_atom_site_fract_y
_atom_site_fract_z
_atom_site_U_iso_or_equiv
_atom_site_adp_type
_atom_site_occupancy
_atom_site_site_symmetry_order
_atom_site_calc_flag
_atom_site_refinement_flags_posn
_atom_site_refinement_flags_adp
_atom_site_refinement_flags_occupancy
Zn1 Zn 0.61768(3) 0.61518(3) 0.12347(3) 0.01911(13) Uani 1 1 d . . .
Zn2 Zn 0.54110(3) 0.81706(3) 0.17512(3) 0.01796(13) Uani 1 1 d . . .
Si3 Si 0.750000 0.750000 0.250000 0.0141(3) Uani 1 4 d S T P
O3 O 0.65307(15) 0.73175(15) 0.19012(14) 0.0189(4) Uani 1 1 d . . .
O1 O 0.49744(18) 0.56722(19) 0.17785(15) 0.0316(6) Uani 1 1 d . . .
O2 O 0.5590(2) 0.95740(16) 0.17917(16) 0.0310(6) Uani 1 1 d . . .
O0AA O 0.5764(2) 0.65763(18) 0.00722(16) 0.0358(6) Uani 1 1 d . . .
O4 O 0.42902(17) 0.78738(19) 0.25167(16) 0.0321(6) Uani 1 1 d . . .
O5 O 0.50790(19) 0.79770(18) 0.04985(15) 0.0327(6) Uani 1 1 d . . .
O6 O 0.7024(2) 0.50462(18) 0.11695(18) 0.0359(6) Uani 1 1 d . . .
C5 C 0.5334(2) 0.7372(2) -0.0079(2) 0.0246(7) Uani 1 1 d . . .
C7 C 0.5130(2) 0.7614(2) -0.1029(2) 0.0240(7) Uani 1 1 d . . .
C11 C 0.5230(3) 0.6902(3) -0.1683(2) 0.0369(9) Uani 1 1 d . . .
H11 H 0.542144 0.627302 -0.152790 0.044 Uiso 1 1 calc R . .
C4 C 0.4860(2) 0.8554(2) -0.1261(2) 0.0226(6) Uani 1 1 d . . .
H4 H 0.478339 0.902943 -0.082438 0.027 Uiso 1 1 calc R . .
C1AA C 0.4792(3) 0.8070(3) -0.2795(2) 0.0330(8) Uani 1 1 d . . .
H1AA H 0.468023 0.822650 -0.338927 0.040 Uiso 1 1 calc R . .
C0AA C 0.5045(4) 0.7130(3) -0.2564(2) 0.0433(10) Uani 1 1 d . . .
H0AA H 0.509129 0.664965 -0.299985 0.052 Uiso 1 1 calc R . .
C2 C 0.4704(2) 0.8781(2) -0.2148(2) 0.0213(6) Uani 1 1 d . . .
C1 C 0.5545(2) 1.0194(2) 0.2407(2) 0.0218(6) Uani 1 1 d . . .
C3 C 0.4300(2) 0.7853(2) 0.3351(2) 0.0262(7) Uani 1 1 d . . .
C2AA C 0.3364(2) 0.7657(3) 0.3830(2) 0.0258(7) Uani 1 1 d . . .
C3AA C 0.250000 0.750000 0.3365(3) 0.0226(9) Uani 1 2 d S T P
H3AA H 0.250001 0.749998 0.274579 0.027 Uiso 1 2 calc RS T P
C4AA C 0.3354(3) 0.7656(4) 0.4752(3) 0.0464(11) Uani 1 1 d . . .
H4AA H 0.393086 0.776225 0.506383 0.056 Uiso 1 1 calc R . .
C5AA C 0.250000 0.750000 0.5210(4) 0.063(2) Uani 1 2 d S T P
H5AA H 0.250001 0.749998 0.582877 0.075 Uiso 1 2 calc RS T P

loop_
_atom_site_aniso_label
_atom_site_aniso_U_11
_atom_site_aniso_U_22
_atom_site_aniso_U_33
_atom_site_aniso_U_23
_atom_site_aniso_U_13
_atom_site_aniso_U_12
Zn1 0.0252(2) 0.0140(2) 0.0182(2) 0.00130(15) -0.00262(16) 0.00053(15)
Zn2 0.0191(2) 0.0200(2) 0.0147(2) -0.00153(15) -0.00088(15) 0.00468(15)
Si3 0.0120(4) 0.0120(4) 0.0183(7) 0.000 0.000 0.000
O3 0.0172(10) 0.0164(10) 0.0230(10) -0.0037(8) -0.0049(8) 0.0020(8)
O1 0.0313(13) 0.0427(14) 0.0209(11) 0.0012(10) 0.0071(10) -0.0120(11)
O2 0.0503(15) 0.0166(11) 0.0262(12) -0.0016(9) 0.0001(11) 0.0057(10)
O0AA 0.0619(17) 0.0258(12) 0.0196(11) 0.0036(10) -0.0044(11) 0.0107(12)
O4 0.0232(12) 0.0433(15) 0.0298(13) -0.0017(11) 0.0077(10) -0.0018(10)
O5 0.0420(14) 0.0381(14) 0.0180(11) -0.0050(10) -0.0066(10) 0.0124(11)
O6 0.0457(15) 0.0205(12) 0.0416(15) 0.0053(11) 0.0065(12) 0.0118(11)
C5 0.0322(17) 0.0236(16) 0.0180(15) 0.0003(13) -0.0025(13) -0.0008(13)
C7 0.0330(17) 0.0220(15) 0.0169(15) -0.0008(12) -0.0028(13) 0.0001(13)
C11 0.066(3) 0.0196(16) 0.0246(17) -0.0007(14) -0.0064(17) 0.0085(17)
C4 0.0280(16) 0.0206(15) 0.0191(15) -0.0044(12) -0.0026(12) 0.0005(12)
C1AA 0.053(2) 0.0303(18) 0.0155(15) -0.0019(14) -0.0052(15) 0.0039(17)
C0AA 0.084(3) 0.0268(19) 0.0186(16) -0.0082(14) -0.0062(19) 0.007(2)
C2 0.0236(15) 0.0207(15) 0.0196(15) 0.0013(12) -0.0009(12) 0.0009(12)
C1 0.0180(14) 0.0229(15) 0.0246(16) 0.0032(13) -0.0005(12) -0.0001(12)
C3 0.0235(17) 0.0227(16) 0.0324(18) 0.0002(13) 0.0026(14) -0.0011(13)
C2AA 0.0234(17) 0.0307(17) 0.0235(16) -0.0042(13) 0.0002(13) -0.0041(13)
C3AA 0.023(2) 0.025(2) 0.019(2) 0.000 0.000 -0.0023(18)
C4AA 0.030(2) 0.082(3) 0.0268(19) -0.003(2) -0.0064(16) -0.014(2)
C5AA 0.043(3) 0.129(7) 0.016(3) 0.000 0.000 -0.023(4)

loop_
_atom_type_symbol
_atom_type_description
_atom_type_scat_dispersion_real
_atom_type_scat_dispersion_imag
_atom_type_scat_source
C C 0.0181 0.0091 'International Tables Vol C Tables 4.2.6.8 and 6.1.1.4'
H H 0.0000 0.0000 'International Tables Vol C Tables 4.2.6.8 and 6.1.1.4'
O O 0.0492 0.0322 'International Tables Vol C Tables 4.2.6.8 and 6.1.1.4'
Si Si 0.2541 0.3302 'International Tables Vol C Tables 4.2.6.8 and 6.1.1.4'
Zn Zn -1.5491 0.6778 'International Tables Vol C Tables 4.2.6.8 and 6.1.1.4'

loop_
_geom_angle_atom_site_label_1
_geom_angle_atom_site_label_2
_geom_angle_atom_site_label_3
_geom_angle
_geom_angle_site_symmetry_1
_geom_angle_site_symmetry_3
O3 Zn1 Zn2 38.08(6) . .
O3 Zn1 O1 105.74(10) . .
O1 Zn1 Zn2 84.77(8) . .
O0AA Zn1 Zn2 81.72(7) . .
O0AA Zn1 O3 106.96(10) . .
O0AA Zn1 O1 103.48(12) . .
O6 Zn1 Zn2 159.79(9) . .
O6 Zn1 O3 121.72(11) . .
O6 Zn1 O1 105.49(11) . .
O6 Zn1 O0AA 111.80(11) . .
O3 Zn2 Zn1 38.19(6) . .
O3 Zn2 O4 115.20(10) . .
O3 Zn2 O5 102.35(9) . .
O2 Zn2 Zn1 149.45(8) . .
O2 Zn2 O3 119.55(10) . .
O2 Zn2 O4 106.64(11) . .
O2 Zn2 O5 101.20(10) . .
O4 Zn2 Zn1 103.29(8) . .
O5 Zn2 Zn1 73.31(7) . .
O5 Zn2 O4 110.74(11) . .
O3 Si3 O3 107.88(7) 3_665 8_756
O3 Si3 O3 107.88(7) . 8_756
O3 Si3 O3 112.71(15) . 3_665
O3 Si3 O3 112.71(15) 6_576 8_756
O3 Si3 O3 107.88(7) 6_576 3_665
O3 Si3 O3 107.88(7) . 6_576
Zn2 O3 Zn1 103.73(9) . .
Si3 O3 Zn1 127.97(12) . .
Si3 O3 Zn2 128.17(12) . .
C1 O1 Zn1 127.5(2) 8_756 .
C1 O2 Zn2 133.4(2) . .
C5 O0AA Zn1 124.2(2) . .
C3 O4 Zn2 125.6(2) . .
C5 O5 Zn2 133.9(2) . .
C3 O6 Zn1 134.0(2) 8_756 .
O0AA C5 C7 116.9(3) . .
O5 C5 O0AA 125.5(3) . .
O5 C5 C7 117.6(3) . .
C11 C7 C5 120.1(3) . .
C4 C7 C5 119.9(3) . .
C4 C7 C11 120.0(3) . .
C0AA C11 C7 120.0(3) . .
C7 C4 C2 119.5(3) . .
C0AA C1AA C2 120.3(3) . .
C1AA C0AA C11 119.9(3) . .
C4 C2 C1 119.7(3) . 5_675
C1AA C2 C4 120.3(3) . .
C1AA C2 C1 120.0(3) . 5_675
O1 C1 C2 117.1(3) 6_576 5_675
O2 C1 O1 125.8(3) . 6_576
O2 C1 C2 117.0(3) . 5_675
O4 C3 O6 125.2(3) . 6_576
O4 C3 C2AA 118.4(3) . .
O6 C3 C2AA 116.4(3) 6_576 .
C3AA C2AA C3 121.1(3) . .
C4AA C2AA C3 119.3(3) . .
C4AA C2AA C3AA 119.6(3) . .
C2AA C3AA C2AA 119.7(4) 3_565 .
C5AA C4AA C2AA 120.6(4) . .
C4AA C5AA C4AA 120.0(5) 3_565 .

loop_
_geom_bond_atom_site_label_1
_geom_bond_atom_site_label_2
_geom_bond_distance
_geom_bond_site_symmetry_2
Zn1 Zn2 3.0580(5) .
Zn1 O3 1.946(2) .
Zn1 O1 1.952(2) .
Zn1 O0AA 1.925(2) .
Zn1 O6 1.910(2) .
Zn2 O3 1.942(2) .
Zn2 O2 1.939(2) .
Zn2 O4 1.961(2) .
Zn2 O5 1.954(2) .
Si3 O3 1.623(2) .
Si3 O3 1.623(2) 8_756
Si3 O3 1.623(2) 6_576
Si3 O3 1.623(2) 3_665
O1 C1 1.257(4) 8_756
O2 C1 1.256(4) .
O0AA C5 1.259(4) .
O4 C3 1.254(4) .
O5 C5 1.249(4) .
O6 C3 1.261(4) 8_756
C5 C7 1.491(4) .
C7 C11 1.391(5) .
C7 C4 1.385(5) .
C11 C0AA 1.383(5) .
C4 C2 1.385(4) .
C1AA C0AA 1.379(5) .
C1AA C2 1.381(5) .
C2 C1 1.496(4) 5_675
C3 C2AA 1.495(5) .
C2AA C3AA 1.391(4) .
C2AA C4AA 1.384(5) .
C4AA C5AA 1.374(5) .
